data_7202465
loop_
_publ_author_name
'Wolstenholme, David J.'
'Weigand, Jan J.'
'M. Cameron, Elinor'
'Cameron, T. Stanley'

_publ_section_title
;
 The progression of strong and weak hydrogen bonds in a series of
 ethylenediammonium dithiocyanate derivatives---a new bonding protocol
 for macromolecules?
;
_journal_issue 24
_journal_name_full 'Physical Chemistry Chemical Physics'
_journal_page_first 3569
_journal_page_last 3577
_journal_paper_doi 10.1039/b800108a
_journal_volume 10
_journal_year 2008
_chemical_formula_moiety 'C8 H22 N2, 2(C N S)'
_chemical_formula_sum 'C10 H22 N4 S2'
_chemical_formula_weight 262.44
_chemical_name_common 'Hexamethylethylenediammonium Dithiocyanate'
_space_group_IT_number 14
_symmetry_cell_setting monoclinic
_symmetry_Int_Tables_number 14
_symmetry_space_group_name_Hall '-P 2yn'
_symmetry_space_group_name_H-M 'P 1 21/n 1'
_audit_conform_dict_location ftp://ftp.iucr.org/pub/cif_core.dic
_audit_conform_dict_name cif_core.dic
_audit_conform_dict_version 2.3
_audit_creation_date '12-Sep-09 T09:48:10-00:00'
_audit_creation_method 'XD routine XDCIF'
_cell_angle_alpha 90
_cell_angle_beta 98.575(2)
_cell_angle_gamma 90
_cell_formula_units_Z 2
_cell_length_a 9.0787(3)
_cell_length_b 7.8491(2)
_cell_length_c 10.5697(4)
_cell_measurement_reflns_used 12640
_cell_measurement_temperature 123.1(5)
_cell_measurement_theta_max 72.4
_cell_measurement_theta_min 3.8
_cell_volume 744.77(4)
_computing_cell_refinement 'CrystalClear (Rigaku Corp., 2000)'
_computing_data_collection 'CrystalClear (Rigaku Corp., 2000)'
_computing_data_reduction 'CrystalClear (Rigaku Corp., 2000)'
_computing_molecular_graphics 'Volkov et al, (2006)'
_computing_publication_material 'Volkov et al, (2006)'
_computing_structure_refinement 'Volkov et al, (2006)'
_computing_structure_solution 'SHELXS-97 (Sheldrick, 1990)'
_diffrn_ambient_temperature 123.1(5)
_diffrn_measured_fraction_theta_full 0.977
_diffrn_measured_fraction_theta_max 0.977
_diffrn_measurement_device_type ' Rigaku RAPID'
_diffrn_measurement_method \w
_diffrn_radiation_monochromator graphite
_diffrn_radiation_type MoK\a
_diffrn_radiation_wavelength 0.71070
_diffrn_reflns_limit_h_max 22
_diffrn_reflns_limit_h_min -21
_diffrn_reflns_limit_k_max 20
_diffrn_reflns_limit_k_min -20
_diffrn_reflns_limit_l_max 28
_diffrn_reflns_limit_l_min -15
_diffrn_reflns_number 32075
_diffrn_reflns_theta_full 45.2919
_diffrn_reflns_theta_max 45.2919
_diffrn_reflns_theta_min 3.79
_exptl_absorpt_coefficient_mu 0.341
_exptl_absorpt_correction_T_max 1.0000
_exptl_absorpt_correction_T_min 0.8782
_exptl_absorpt_correction_type multi-scan
_exptl_absorpt_process_details
;
    Higashi, T. (1995). Program for Absorption Correction.
    Rigaku Corporation, Tokyo, Japan.
;
_exptl_crystal_colour Colorless
_exptl_crystal_density_diffrn 1.170
_exptl_crystal_density_method 'not measured'
_exptl_crystal_description needle
_exptl_crystal_F_000 284
_exptl_crystal_size_max 0.25
_exptl_crystal_size_mid 0.12
_exptl_crystal_size_min 0.10
_refine_diff_density_max 0.208
_refine_diff_density_min -0.366
_refine_diff_density_rms 0.054
_refine_ls_extinction_method none
_refine_ls_goodness_of_fit_ref 1.5949
_refine_ls_matrix_type full
_refine_ls_number_parameters 317
_refine_ls_number_reflns 5363
_refine_ls_number_restraints 0
_refine_ls_R_factor_all 0.069
_refine_ls_R_factor_gt 0.03
_refine_ls_shift/su_max 0
_refine_ls_structure_factor_coef F
_refine_ls_weighting_details
;
        calc w1 = [Fo*sqrt(w2) + sqrt(Fo^2^w2^2^ + sqrt(w2^2^))]^2^
        where
     calc w2 = q/[s^2^(Fo^2^) + (0.05 P)^2^ + 0.03 P + 0.00 + 0.00 sin(th)]
     where P = (0.3333 Fo^2^ + 0.6667 Fc^2^)
           q = 1.0
;
_refine_ls_weighting_scheme calc
_refine_ls_wR_factor_ref 0.055
_reflns_number_observed 6095
_reflns_number_total 6095
_reflns_threshold_expression >3sigma(I)
_cod_data_source_file cif3.txt
_cod_data_source_block hexamethylethylenediammonium
_cod_database_code 7202465

loop_
_space_group_symop_id
_space_group_symop_operation_xyz
1 +X,+Y,+Z
2 1/2-X,1/2+Y,1/2-Z
3 -X,-Y,-Z
4 1/2+X,1/2-Y,1/2+Z

loop_
_atom_local_axes_atom_label
_atom_local_axes_atom0
_atom_local_axes_ax1
_atom_local_axes_atom1
_atom_local_axes_atom2
_atom_local_axes_ax2
S(1) C(1) Z S(1) N(1) Y
N(1) C(1) Z N(1) S(1) Y
N(2) C(5) Z N(2) C(3) Y
C(1) N(1) Z C(1) S(1) Y
C(2) H(2A) Z C(2) H(2B) Y
C(3) H(3C) Z C(3) H(3A) Y
C(4) H(4A) Z C(4) H(4C) Y
C(5) H(5B) Z C(5) H(5C) Y
H(2A) C(2) Z H(2A) H(2B) Y
H(2B) C(2) Z H(2B) H(2A) Y
H(3A) C(3) Z H(3A) H(3C) Y
H(3B) C(3) Z H(3B) H(3C) Y
H(3C) C(3) Z H(3C) H(3A) Y
H(4A) C(4) Z H(4A) H(4B) Y
H(4B) C(4) Z H(4B) H(4A) Y
H(4C) C(4) Z H(4C) H(4A) Y
H(5A) C(5) Z H(5A) H(5B) Y
H(5B) C(5) Z H(5B) H(5C) Y
H(5C) C(5) Z H(5C) H(5B) Y

loop_
_atom_rho_multipole_atom_label
_atom_rho_multipole_coeff_Pv
_atom_rho_multipole_coeff_P00
_atom_rho_multipole_coeff_P11
_atom_rho_multipole_coeff_P1-1
_atom_rho_multipole_coeff_P10
_atom_rho_multipole_coeff_P20
_atom_rho_multipole_coeff_P21
_atom_rho_multipole_coeff_P2-1
_atom_rho_multipole_coeff_P22
_atom_rho_multipole_coeff_P2-2
_atom_rho_multipole_coeff_P30
_atom_rho_multipole_coeff_P31
_atom_rho_multipole_coeff_P3-1
_atom_rho_multipole_coeff_P32
_atom_rho_multipole_coeff_P3-2
_atom_rho_multipole_coeff_P33
_atom_rho_multipole_coeff_P3-3
_atom_rho_multipole_coeff_P40
_atom_rho_multipole_coeff_P41
_atom_rho_multipole_coeff_P4-1
_atom_rho_multipole_coeff_P42
_atom_rho_multipole_coeff_P4-2
_atom_rho_multipole_coeff_P43
_atom_rho_multipole_coeff_P4-3
_atom_rho_multipole_coeff_P44
_atom_rho_multipole_coeff_P4-4
_atom_rho_multipole_kappa
_atom_rho_multipole_kappa_prime0
_atom_rho_multipole_kappa_prime1
_atom_rho_multipole_kappa_prime2
_atom_rho_multipole_kappa_prime3
_atom_rho_multipole_kappa_prime4
_atom_rho_multipole_radial_slater_n0
_atom_rho_multipole_radial_slater_zeta0
_atom_rho_multipole_radial_slater_n1
_atom_rho_multipole_radial_slater_zeta1
_atom_rho_multipole_radial_slater_n2
_atom_rho_multipole_radial_slater_zeta2
_atom_rho_multipole_radial_slater_n3
_atom_rho_multipole_radial_slater_zeta3
_atom_rho_multipole_radial_slater_n4
_atom_rho_multipole_radial_slater_zeta4
S(1) 6.37(9) 0 -0.07(2) -0.01(3) 0.01(2) -0.13(3) 0.15(4) 0.08(4) 0.05(3) -0.01(4) 0.06(3) 0.00(3) 0.02(3) -0.05(3) -0.04(3) 0.01(3) 0.00(3) -0.05(6) 0.09(5) -0.19(5) 0.00(6) 0.06(6) 0.03(5) 0.04(5) 0.04(5) 0.10(5) 0.984842 1.050288 1.050288 1.050288 1.050288 1.050288 2 3.6 2 3.6 4 3.6 6 3.6 8 3.6
N(1) 4.98(7) 0 0.03(3) -0.01(3) -0.05(3) 0.12(3) 0.05(3) 0.02(3) -0.01(3) 0.01(2) -0.03(3) -0.01(3) -0.03(2) -0.01(2) 0.02(2) 0.05(2) -0.004(19) -0.07(3) 0.00(3) -0.05(3) -0.03(3) -0.03(2) -0.01(3) -0.04(3) 0.00(2) -0.01(2) 0.995203 0.911975 0.911975 0.911975 0.911975 0.911975 2 3.83936 2 3.83936 2 3.83936 3 3.83936 4 3.83936
N(2) 5.05(4) 0 0.040(18) -0.045(17) -0.028(16) -0.025(15) -0.018(14) 0.045(17) -0.019(16) 0.040(15) 0.192(15) 0.002(13) -0.035(13) 0.016(14) -0.030(15) 0.006(13) -0.151(13) 0.040(19) -0.008(17) 0.015(16) -0.032(19) 0.015(17) -0.016(17) 0.013(18) 0.017(16) -0.011(16) 0.997229 0.997107 0.997107 0.997107 0.997107 0.997107 2 3.83936 2 3.83936 2 3.83936 3 3.83936 4 3.83936
C(1) 4.43(9) 0 0.02(3) 0.03(3) 0.15(4) 0.43(4) 0.05(3) 0.03(3) 0.02(2) -0.01(2) 0.01(3) 0.00(3) 0.00(3) 0.03(2) -0.02(2) 0.031(19) -0.005(18) 0.01(4) 0.01(3) 0.02(3) 0.06(3) 0.01(3) 0.00(3) 0.09(3) -0.07(2) -0.01(2) 0.999497 0.9478 0.9478 0.9478 0.9478 0.9478 2 3.1762 2 3.1762 2 3.1762 3 3.1762 4 3.1762
C(2) 4.27(8) 0 0.06(2) 0.06(2) 0.02(3) 0.09(3) -0.09(2) -0.038(18) -0.07(2) -0.01(2) 0.22(3) -0.04(2) 0.01(2) 0.00(2) -0.03(2) -0.05(2) -0.19(2) 0.01(4) 0.00(3) 0.02(2) 0.02(3) 0.00(3) 0.06(2) 0.04(3) 0.04(2) 0.06(3) 1.000388 0.949991 0.949991 0.949991 0.949991 0.949991 2 3.1762 2 3.1762 2 3.1762 3 3.1762 4 3.1762
C(3) 4.23(6) 0 0.15(2) 0.03(3) -0.01(3) 0.03(2) -0.06(2) -0.04(2) -0.03(2) -0.08(2) 0.15(3) 0.01(2) 0.02(2) -0.04(2) -0.01(2) 0.00(2) -0.18(2) 0.05(3) 0.02(3) -0.04(3) -0.03(3) 0.02(3) 0.04(3) 0.05(3) -0.02(3) 0.01(3) 0.997891 0.968803 0.968803 0.968803 0.968803 0.968803 2 3.1762 2 3.1762 2 3.1762 3 3.1762 4 3.1762
C(4) 4.25(7) 0 -0.07(2) 0.05(2) 0.07(3) 0.06(2) 0.08(2) -0.04(2) -0.05(2) 0.06(2) 0.26(2) 0.01(2) 0.04(2) -0.03(2) -0.02(2) 0.00(2) -0.22(2) 0.03(3) -0.04(3) 0.00(3) 0.04(2) 0.00(3) -0.01(3) 0.03(3) 0.04(3) -0.04(3) 0.997891 0.968803 0.968803 0.968803 0.968803 0.968803 2 3.1762 2 3.1762 2 3.1762 3 3.1762 4 3.1762
C(5) 4.29(7) 0 -0.05(2) 0.09(2) 0.01(2) -0.05(2) 0.03(2) -0.07(2) -0.09(2) 0.06(2) 0.23(2) -0.02(2) -0.03(2) 0.04(2) 0.04(2) 0.05(2) -0.18(2) 0.00(3) 0.01(3) -0.01(3) 0.02(2) 0.01(3) 0.00(3) 0.07(3) -0.05(3) -0.05(3) 0.997891 0.968803 0.968803 0.968803 0.968803 0.968803 2 3.1762 2 3.1762 2 3.1762 3 3.1762 4 3.1762
H(2A) 0.90(4) 0 -0.11(3) 0.01(2) 0.09(3) 0 0 0 0 0 0 0 0 0 0 0 0 0 0 0 0 0 0 0 0 0 1.2 1.2 1.2 1.2 1.2 1.2 0 2 1 2 2 2 3 2 4 2
H(2B) 0.97(4) 0 -0.03(2) 0.06(3) 0.07(3) 0 0 0 0 0 0 0 0 0 0 0 0 0 0 0 0 0 0 0 0 0 1.2 1.2 1.2 1.2 1.2 1.2 0 2 1 2 2 2 3 2 4 2
H(3A) 0.86(4) 0 0.00(3) 0.00(3) 0.14(3) 0 0 0 0 0 0 0 0 0 0 0 0 0 0 0 0 0 0 0 0 0 1.2 1.2 1.2 1.2 1.2 1.2 0 2 1 2 2 2 3 2 4 2
H(3B) 0.75(3) 0 0.00(2) -0.03(2) 0.07(2) 0 0 0 0 0 0 0 0 0 0 0 0 0 0 0 0 0 0 0 0 0 1.2 1.2 1.2 1.2 1.2 1.2 0 2 1 2 2 2 3 2 4 2
H(3C) 0.83(3) 0 0.02(2) 0.03(2) 0.17(3) 0 0 0 0 0 0 0 0 0 0 0 0 0 0 0 0 0 0 0 0 0 1.2 1.2 1.2 1.2 1.2 1.2 0 2 1 2 2 2 3 2 4 2
H(4A) 0.79(4) 0 0.01(2) 0.00(2) 0.05(3) 0 0 0 0 0 0 0 0 0 0 0 0 0 0 0 0 0 0 0 0 0 1.2 1.2 1.2 1.2 1.2 1.2 0 2 1 2 2 2 3 2 4 2
H(4B) 0.83(4) 0 -0.02(2) -0.02(2) 0.11(3) 0 0 0 0 0 0 0 0 0 0 0 0 0 0 0 0 0 0 0 0 0 1.2 1.2 1.2 1.2 1.2 1.2 0 2 1 2 2 2 3 2 4 2
H(4C) 0.76(3) 0 -0.04(2) 0.07(2) 0.08(3) 0 0 0 0 0 0 0 0 0 0 0 0 0 0 0 0 0 0 0 0 0 1.2 1.2 1.2 1.2 1.2 1.2 0 2 1 2 2 2 3 2 4 2
H(5A) 0.84(4) 0 0.02(2) -0.02(3) 0.05(3) 0 0 0 0 0 0 0 0 0 0 0 0 0 0 0 0 0 0 0 0 0 1.2 1.2 1.2 1.2 1.2 1.2 0 2 1 2 2 2 3 2 4 2
H(5B) 0.87(3) 0 0.02(2) 0.06(2) 0.16(2) 0 0 0 0 0 0 0 0 0 0 0 0 0 0 0 0 0 0 0 0 0 1.2 1.2 1.2 1.2 1.2 1.2 0 2 1 2 2 2 3 2 4 2
H(5C) 0.74(3) 0 0.06(2) -0.074(19) 0.05(2) 0 0 0 0 0 0 0 0 0 0 0 0 0 0 0 0 0 0 0 0 0 1.2 1.2 1.2 1.2 1.2 1.2 0 2 1 2 2 2 3 2 4 2

loop_
_atom_site_aniso_label
_atom_site_aniso_U_11
_atom_site_aniso_U_22
_atom_site_aniso_U_33
_atom_site_aniso_U_23
_atom_site_aniso_U_13
_atom_site_aniso_U_12
S(1) 0.02639(7) 0.02246(7) 0.02961(7) -0.00315(3) 0.00090(5) 0.00114(3)
N(1) 0.0286(2) 0.0310(3) 0.0366(3) 0.0050(2) 0.0118(2) 0.0046(2)
N(2) 0.01901(15) 0.01900(15) 0.01881(15) -0.00081(11) 0.00515(12) -0.00008(11)
C(1) 0.02306(17) 0.02129(17) 0.02279(17) 0.00213(14) 0.00411(14) -0.00120(14)
C(2) 0.02012(15) 0.02031(16) 0.01939(15) -0.00215(11) 0.00577(12) -0.00024(11)
C(3) 0.0282(2) 0.02211(18) 0.0308(2) -0.00264(16) 0.00977(17) -0.00515(15)
C(4) 0.02465(18) 0.0286(2) 0.01904(15) 0.00089(14) 0.00545(13) 0.00156(15)
C(5) 0.02072(16) 0.02307(17) 0.02657(19) 0.00160(14) 0.00555(14) 0.00295(13)

loop_
_atom_site_label
_atom_site_fract_x
_atom_site_fract_y
_atom_site_fract_z
_atom_site_U_iso_or_equiv
_atom_site_occupancy
_atom_site_symmetry_multiplicity
S(1) 0.69452(6) 0.40849(6) 0.18018(6) 0.026 1 4
N(1) 0.46256(7) 0.63083(9) 0.22158(7) 0.031 1 4
N(2) 0.83165(5) 0.41914(5) 0.57537(4) 0.019 1 4
C(1) 0.55977(6) 0.53936(6) 0.20317(5) 0.022 1 4
C(2) 0.95204(5) 0.42028(5) 0.49067(4) 0.02 1 4
C(3) 0.74793(6) 0.25486(7) 0.54891(6) 0.026 1 4
C(4) 0.89635(6) 0.42567(7) 0.71468(5) 0.024 1 4
C(5) 0.72530(5) 0.56462(7) 0.54472(5) 0.023 1 4
H(2A) 0.892462 0.411167 0.396834 0.044 1 4
H(2B) 1.017434 0.310862 0.517795 0.042 1 4
H(3A) 0.704567 0.25274 0.450198 0.047 1 4
H(3B) 0.662619 0.254293 0.607181 0.032 1 4
H(3C) 0.822323 0.152814 0.575861 0.035 1 4
H(4A) 0.804896 0.405315 0.764412 0.04 1 4
H(4B) 0.942785 0.547845 0.736506 0.037 1 4
H(4C) 0.981405 0.332253 0.728309 0.035 1 4
H(5A) 0.684177 0.559671 0.445613 0.036 1 4
H(5B) 0.637842 0.541106 0.598447 0.033 1 4
H(5C) 0.779459 0.682178 0.56899 0.023 1 4

loop_
_atom_type_symbol
_atom_type_description
_atom_type_scat_dispersion_real
_atom_type_scat_dispersion_imag
_atom_type_scat_source
C C 0.0033 0.0016 'International Tables Vol C Tables 4.2.6.8 and 6.1.1.4'
H H 0.0000 0.0000 'International Tables Vol C Tables 4.2.6.8 and 6.1.1.4'
N N 0.0061 0.0033 'International Tables Vol C Tables 4.2.6.8 and 6.1.1.4'
S S 0.1246 0.1234 'International Tables Vol C Tables 4.2.6.8 and 6.1.1.4'

loop_
_geom_angle_atom_site_label_1
_geom_angle_atom_site_label_2
_geom_angle_atom_site_label_3
_geom_angle
_geom_angle_site_symmetry_1
_geom_angle_site_symmetry_2
_geom_angle_site_symmetry_3
_geom_angle_publ_flag
C(2) N(2) C(3) 106.57(4) 1_555 1_555 1_555 yes
C(2) N(2) C(4) 111.62(4) 1_555 1_555 1_555 yes
C(2) N(2) C(5) 111.50(4) 1_555 1_555 1_555 yes
C(3) N(2) C(4) 108.96(4) 1_555 1_555 1_555 yes
C(3) N(2) C(5) 108.78(4) 1_555 1_555 1_555 yes
C(4) N(2) C(5) 109.32(4) 1_555 1_555 1_555 yes
S(1) C(1) N(1) 178.61(6) 1_555 1_555 1_555 yes
N(2) C(2) C(2) 112.24(4) 1_555 1_555 3_766 yes
N(2) C(2) H(2A) 103.93 1_555 1_555 1_555 yes
N(2) C(2) H(2B) 105.09 1_555 1_555 1_555 yes
C(2) C(2) H(2A) 112.32 3_766 1_555 1_555 yes
C(2) C(2) H(2B) 110.20 3_766 1_555 1_555 yes
H(2A) C(2) H(2B) 112.72 1_555 1_555 1_555 yes
N(2) C(3) H(3A) 107.49 1_555 1_555 1_555 yes
N(2) C(3) H(3B) 106.80 1_555 1_555 1_555 yes
N(2) C(3) H(3C) 108.34 1_555 1_555 1_555 yes
H(3A) C(3) H(3B) 112.10 1_555 1_555 1_555 yes
H(3A) C(3) H(3C) 112.43 1_555 1_555 1_555 yes
H(3B) C(3) H(3C) 109.44 1_555 1_555 1_555 yes
N(2) C(4) H(4A) 105.09 1_555 1_555 1_555 yes
N(2) C(4) H(4B) 109.22 1_555 1_555 1_555 yes
N(2) C(4) H(4C) 106.28 1_555 1_555 1_555 yes
H(4A) C(4) H(4B) 110.15 1_555 1_555 1_555 yes
H(4A) C(4) H(4C) 115.96 1_555 1_555 1_555 yes
H(4B) C(4) H(4C) 109.81 1_555 1_555 1_555 yes
N(2) C(5) H(5A) 107.85 1_555 1_555 1_555 yes
N(2) C(5) H(5B) 105.16 1_555 1_555 1_555 yes
N(2) C(5) H(5C) 110.52 1_555 1_555 1_555 yes
H(5A) C(5) H(5B) 110.01 1_555 1_555 1_555 yes
H(5A) C(5) H(5C) 110.73 1_555 1_555 1_555 yes
H(5B) C(5) H(5C) 112.34 1_555 1_555 1_555 yes

loop_
_geom_bond_atom_site_label_1
_geom_bond_atom_site_label_2
_geom_bond_distance
_geom_bond_site_symmetry_1
_geom_bond_site_symmetry_2
_geom_bond_publ_flag
S(1) C(1) 1.6430(8) 1_555 1_555 yes
N(1) C(1) 1.1762(8) 1_555 1_555 yes
N(2) C(2) 1.5126(6) 1_555 1_555 yes
N(2) C(3) 1.5017(6) 1_555 1_555 yes
N(2) C(4) 1.5026(6) 1_555 1_555 yes
N(2) C(5) 1.4993(6) 1_555 1_555 yes
C(2) C(2) 1.5205(8) 1_555 3_766 yes
C(2) H(2A) 1.0590 1_555 1_555 yes
C(2) H(2B) 1.0590 1_555 1_555 yes
C(3) H(3A) 1.0590 1_555 1_555 yes
C(3) H(3B) 1.0590 1_555 1_555 yes
C(3) H(3C) 1.0590 1_555 1_555 yes
C(4) H(4A) 1.0590 1_555 1_555 yes
C(4) H(4B) 1.0590 1_555 1_555 yes
C(4) H(4C) 1.0590 1_555 1_555 yes
C(5) H(5A) 1.0590 1_555 1_555 yes
C(5) H(5B) 1.0590 1_555 1_555 yes
C(5) H(5C) 1.0590 1_555 1_555 yes

loop_
_geom_torsion_atom_site_label_1
_geom_torsion_atom_site_label_2
_geom_torsion_atom_site_label_3
_geom_torsion_atom_site_label_4
_geom_torsion
_geom_torsion_site_symmetry_1
_geom_torsion_site_symmetry_2
_geom_torsion_site_symmetry_3
_geom_torsion_site_symmetry_4
_geom_torsion_publ_flag
C(3) N(2) C(2) H(2A) 59.32 1_555 1_555 1_555 1_555 yes
C(3) N(2) C(2) H(2B) -59.30 1_555 1_555 1_555 1_555 yes
C(2) N(2) C(3) H(3A) -58.81 1_555 1_555 1_555 1_555 yes
C(2) N(2) C(3) H(3B) -179.28 1_555 1_555 1_555 1_555 yes
C(2) N(2) C(3) H(3C) 62.92 1_555 1_555 1_555 1_555 yes
C(4) N(2) C(2) H(2A) 178.16 1_555 1_555 1_555 1_555 yes
C(4) N(2) C(2) H(2B) 59.55 1_555 1_555 1_555 1_555 yes
C(2) N(2) C(4) H(4A) -171.61 1_555 1_555 1_555 1_555 yes
C(2) N(2) C(4) H(4B) 70.23 1_555 1_555 1_555 1_555 yes
C(2) N(2) C(4) H(4C) -48.17 1_555 1_555 1_555 1_555 yes
C(5) N(2) C(2) H(2A) -59.25 1_555 1_555 1_555 1_555 yes
C(5) N(2) C(2) H(2B) -177.87 1_555 1_555 1_555 1_555 yes
C(2) N(2) C(5) H(5A) 54.18 1_555 1_555 1_555 1_555 yes
C(2) N(2) C(5) H(5B) 171.55 1_555 1_555 1_555 1_555 yes
C(2) N(2) C(5) H(5C) -66.99 1_555 1_555 1_555 1_555 yes
C(4) N(2) C(3) H(3A) -179.38 1_555 1_555 1_555 1_555 yes
C(4) N(2) C(3) H(3B) 60.15 1_555 1_555 1_555 1_555 yes
C(4) N(2) C(3) H(3C) -57.65 1_555 1_555 1_555 1_555 yes
C(3) N(2) C(4) H(4A) -54.19 1_555 1_555 1_555 1_555 yes
C(3) N(2) C(4) H(4B) -172.35 1_555 1_555 1_555 1_555 yes
C(3) N(2) C(4) H(4C) 69.25 1_555 1_555 1_555 1_555 yes
C(5) N(2) C(3) H(3A) 61.53 1_555 1_555 1_555 1_555 yes
C(5) N(2) C(3) H(3B) -58.95 1_555 1_555 1_555 1_555 yes
C(5) N(2) C(3) H(3C) -176.75 1_555 1_555 1_555 1_555 yes
C(3) N(2) C(5) H(5A) -63.06 1_555 1_555 1_555 1_555 yes
C(3) N(2) C(5) H(5B) 54.31 1_555 1_555 1_555 1_555 yes
C(3) N(2) C(5) H(5C) 175.77 1_555 1_555 1_555 1_555 yes
C(5) N(2) C(4) H(4A) 64.57 1_555 1_555 1_555 1_555 yes
C(5) N(2) C(4) H(4B) -53.60 1_555 1_555 1_555 1_555 yes
C(5) N(2) C(4) H(4C) -172.00 1_555 1_555 1_555 1_555 yes
C(4) N(2) C(5) H(5A) 178.08 1_555 1_555 1_555 1_555 yes
C(4) N(2) C(5) H(5B) -64.56 1_555 1_555 1_555 1_555 yes
C(4) N(2) C(5) H(5C) 56.90 1_555 1_555 1_555 1_555 yes
C(2) C(2) N(2) C(3) -179.08(5) 3_766 1_555 1_555 1_555 yes
C(2) C(2) N(2) C(4) -60.23(4) 3_766 1_555 1_555 1_555 yes
C(2) C(2) N(2) C(5) 62.36(4) 3_766 1_555 1_555 1_555 yes
N(2) C(2) H(2A) H(2B) -113.24 1_555 1_555 1_555 1_555 yes
N(2) C(2) H(2B) H(2A) 112.53 1_555 1_555 1_555 1_555 yes
C(2) C(2) H(2A) H(2B) 125.20 3_766 1_555 1_555 1_555 yes
C(2) C(2) H(2B) H(2A) -126.35 3_766 1_555 1_555 1_555 yes
N(2) C(3) H(3A) H(3B) -117.07 1_555 1_555 1_555 1_555 yes
N(2) C(3) H(3A) H(3C) 119.14 1_555 1_555 1_555 1_555 yes
N(2) C(3) H(3B) H(3A) 117.48 1_555 1_555 1_555 1_555 yes
N(2) C(3) H(3B) H(3C) -117.07 1_555 1_555 1_555 1_555 yes
N(2) C(3) H(3C) H(3A) -118.64 1_555 1_555 1_555 1_555 yes
N(2) C(3) H(3C) H(3B) 116.10 1_555 1_555 1_555 1_555 yes
H(3B) C(3) H(3A) H(3C) -123.79 1_555 1_555 1_555 1_555 yes
H(3A) C(3) H(3B) H(3C) 125.45 1_555 1_555 1_555 1_555 yes
H(3C) C(3) H(3A) H(3B) 123.79 1_555 1_555 1_555 1_555 yes
H(3A) C(3) H(3C) H(3B) -125.26 1_555 1_555 1_555 1_555 yes
H(3C) C(3) H(3B) H(3A) -125.45 1_555 1_555 1_555 1_555 yes
H(3B) C(3) H(3C) H(3A) 125.26 1_555 1_555 1_555 1_555 yes
N(2) C(4) H(4A) H(4B) -117.53 1_555 1_555 1_555 1_555 yes
N(2) C(4) H(4A) H(4C) 117.01 1_555 1_555 1_555 1_555 yes
N(2) C(4) H(4B) H(4A) 114.94 1_555 1_555 1_555 1_555 yes
N(2) C(4) H(4B) H(4C) -116.17 1_555 1_555 1_555 1_555 yes
N(2) C(4) H(4C) H(4A) -116.35 1_555 1_555 1_555 1_555 yes
N(2) C(4) H(4C) H(4B) 118.01 1_555 1_555 1_555 1_555 yes
H(4B) C(4) H(4A) H(4C) -125.46 1_555 1_555 1_555 1_555 yes
H(4A) C(4) H(4B) H(4C) 128.89 1_555 1_555 1_555 1_555 yes
H(4C) C(4) H(4A) H(4B) 125.46 1_555 1_555 1_555 1_555 yes
H(4A) C(4) H(4C) H(4B) -125.64 1_555 1_555 1_555 1_555 yes
H(4C) C(4) H(4B) H(4A) -128.89 1_555 1_555 1_555 1_555 yes
H(4B) C(4) H(4C) H(4A) 125.64 1_555 1_555 1_555 1_555 yes
N(2) C(5) H(5A) H(5B) 114.19 1_555 1_555 1_555 1_555 yes
N(2) C(5) H(5A) H(5C) -121.04 1_555 1_555 1_555 1_555 yes
N(2) C(5) H(5B) H(5A) -115.89 1_555 1_555 1_555 1_555 yes
N(2) C(5) H(5B) H(5C) 120.26 1_555 1_555 1_555 1_555 yes
N(2) C(5) H(5C) H(5A) 119.45 1_555 1_555 1_555 1_555 yes
N(2) C(5) H(5C) H(5B) -117.11 1_555 1_555 1_555 1_555 yes
H(5B) C(5) H(5A) H(5C) 124.77 1_555 1_555 1_555 1_555 yes
H(5A) C(5) H(5B) H(5C) -123.85 1_555 1_555 1_555 1_555 yes
H(5C) C(5) H(5A) H(5B) -124.77 1_555 1_555 1_555 1_555 yes
H(5A) C(5) H(5C) H(5B) 123.44 1_555 1_555 1_555 1_555 yes
H(5C) C(5) H(5B) H(5A) 123.85 1_555 1_555 1_555 1_555 yes
H(5B) C(5) H(5C) H(5A) -123.44 1_555 1_555 1_555 1_555 yes
C(3) H(3A) H(3B) H(3C) -32.67 1_555 1_555 1_555 1_555 yes
C(3) H(3A) H(3C) H(3B) 32.83 1_555 1_555 1_555 1_555 yes
H(3C) H(3A) H(3B) C(3) 32.67 1_555 1_555 1_555 1_555 yes
H(3B) H(3A) H(3C) C(3) -32.83 1_555 1_555 1_555 1_555 yes
C(3) H(3B) H(3C) H(3A) -31.46 1_555 1_555 1_555 1_555 yes
H(3A) H(3B) H(3C) C(3) 31.46 1_555 1_555 1_555 1_555 yes
C(4) H(4A) H(4B) H(4C) -30.35 1_555 1_555 1_555 1_555 yes
C(4) H(4A) H(4C) H(4B) 33.06 1_555 1_555 1_555 1_555 yes
H(4C) H(4A) H(4B) C(4) 30.35 1_555 1_555 1_555 1_555 yes
H(4B) H(4A) H(4C) C(4) -33.06 1_555 1_555 1_555 1_555 yes
C(4) H(4B) H(4C) H(4A) -30.20 1_555 1_555 1_555 1_555 yes
H(4A) H(4B) H(4C) C(4) 30.20 1_555 1_555 1_555 1_555 yes
C(5) H(5A) H(5B) H(5C) 32.34 1_555 1_555 1_555 1_555 yes
C(5) H(5A) H(5C) H(5B) -32.67 1_555 1_555 1_555 1_555 yes
H(5C) H(5A) H(5B) C(5) -32.34 1_555 1_555 1_555 1_555 yes
H(5B) H(5A) H(5C) C(5) 32.67 1_555 1_555 1_555 1_555 yes
C(5) H(5B) H(5C) H(5A) 33.44 1_555 1_555 1_555 1_555 yes
H(5A) H(5B) H(5C) C(5) -33.44 1_555 1_555 1_555 1_555 yes

loop_
_atom_site_anharm_gc_c_label
_atom_site_anharm_gc_c_111
_atom_site_anharm_gc_c_222
_atom_site_anharm_gc_c_333
_atom_site_anharm_gc_c_112
_atom_site_anharm_gc_c_122
_atom_site_anharm_gc_c_113
_atom_site_anharm_gc_c_133
_atom_site_anharm_gc_c_223
_atom_site_anharm_gc_c_233
_atom_site_anharm_gc_c_123
S(1) -0.00027 -0.000151 -0.000033 -0.000148 -0.00007 0.00003 -0.000304 0.000153 -0.00015 0.000166
